data_7016990
loop_
_publ_author_name
'Ho, Joanne H. H.'
'Wagler, J\"org'
'Willis, Anthony C.'
'Messerle, Barbara A.'

_publ_section_title
;
 Synthesis and structures of homo- and heterobimetallic rhodium(i) and/or
 iridium(i) complexes of binucleating bis(1-pyrazolyl)methane ligands.
;
_journal_issue 41
_journal_name_full 'Dalton transactions (Cambridge, England : 2003)'
_journal_page_first 11031
_journal_page_last 11042
_journal_paper_doi 10.1039/c1dt10499c
_journal_volume 40
_journal_year 2011
_chemical_formula_moiety 'C36 H34 Ir N8, C32 H12 B F24 '
_chemical_formula_sum 'C68 H46 B F24 Ir N8'
_chemical_formula_weight 1634.14
_chemical_name_systematic
;
?
;
_space_group_IT_number 2
_symmetry_cell_setting triclinic
_symmetry_space_group_name_Hall '-P 1'
_symmetry_space_group_name_H-M 'P -1'
_atom_sites_solution_hydrogens geom
_atom_sites_solution_primary direct
_atom_sites_solution_secondary difmap
_audit_creation_method SHELXL-97
_cell_angle_alpha 79.627(2)
_cell_angle_beta 73.8860(10)
_cell_angle_gamma 70.0460(10)
_cell_formula_units_Z 2
_cell_length_a 14.0601(4)
_cell_length_b 14.2130(4)
_cell_length_c 17.9485(5)
_cell_measurement_reflns_used 9908
_cell_measurement_temperature 150(2)
_cell_measurement_theta_max 32.57
_cell_measurement_theta_min 2.45
_cell_volume 3224.48(16)
_computing_cell_refinement 'Bruker SMART'
_computing_data_collection 'Bruker SMART'
_computing_data_reduction 'Bruker SAINT'
_computing_molecular_graphics 'Ortep32 (Farugia)'
_computing_publication_material 'Shelx-97/ciftab(Sheldrick, 1997)'
_computing_structure_refinement 'SHELXL-97 (Sheldrick, 1997)'
_computing_structure_solution 'SHELXS-97 (Sheldrick, 1990)'
_diffrn_ambient_temperature 150(2)
_diffrn_measured_fraction_theta_full 0.989
_diffrn_measured_fraction_theta_max 0.989
_diffrn_measurement_device_type 'CCD area detector'
_diffrn_measurement_method 'phi and omega scans'
_diffrn_radiation_monochromator graphite
_diffrn_radiation_source 'fine-focus sealed tube'
_diffrn_radiation_type MoK\a
_diffrn_radiation_wavelength 0.71073
_diffrn_reflns_av_R_equivalents 0.0283
_diffrn_reflns_av_sigmaI/netI 0.0369
_diffrn_reflns_limit_h_max 20
_diffrn_reflns_limit_h_min -18
_diffrn_reflns_limit_k_max 20
_diffrn_reflns_limit_k_min -21
_diffrn_reflns_limit_l_max 26
_diffrn_reflns_limit_l_min -26
_diffrn_reflns_number 75016
_diffrn_reflns_theta_full 32.00
_diffrn_reflns_theta_max 32.00
_diffrn_reflns_theta_min 2.37
_exptl_absorpt_coefficient_mu 2.190
_exptl_absorpt_correction_T_max 0.5444
_exptl_absorpt_correction_T_min 0.4435
_exptl_absorpt_correction_type multi-scan
_exptl_absorpt_process_details SADABS
_exptl_crystal_colour yellow
_exptl_crystal_density_diffrn 1.683
_exptl_crystal_density_method 'not measured'
_exptl_crystal_description piece
_exptl_crystal_F_000 1616
_exptl_crystal_size_max 0.55
_exptl_crystal_size_mid 0.40
_exptl_crystal_size_min 0.28
_refine_diff_density_max 1.782
_refine_diff_density_min -0.874
_refine_diff_density_rms 0.092
_refine_ls_extinction_method none
_refine_ls_goodness_of_fit_ref 1.091
_refine_ls_hydrogen_treatment mixed
_refine_ls_matrix_type full
_refine_ls_number_parameters 961
_refine_ls_number_reflns 22118
_refine_ls_number_restraints 16
_refine_ls_restrained_S_all 1.091
_refine_ls_R_factor_all 0.0433
_refine_ls_R_factor_gt 0.0288
_refine_ls_shift/su_max 0.006
_refine_ls_shift/su_mean 0.000
_refine_ls_structure_factor_coef Fsqd
_refine_ls_weighting_details 'calc w=1/[\s^2^(Fo^2^)+(0.0322P)^2^+0.5568P] where P=(Fo^2^+2Fc^2^)/3'
_refine_ls_weighting_scheme calc
_refine_ls_wR_factor_gt 0.0630
_refine_ls_wR_factor_ref 0.0666
_reflns_number_gt 18745
_reflns_number_total 22118
_reflns_threshold_expression >2sigma(I)
_cod_data_source_file c1dt10499c.txt
_cod_data_source_block compound2a
_cod_original_sg_symbol_Hall -P1
_cod_original_sg_symbol_H-M P-1
_cod_database_code 7016990

loop_
_symmetry_equiv_pos_as_xyz
'x, y, z'
'-x, -y, -z'

loop_
_atom_site_label
_atom_site_type_symbol
_atom_site_fract_x
_atom_site_fract_y
_atom_site_fract_z
_atom_site_U_iso_or_equiv
_atom_site_adp_type
_atom_site_occupancy
_atom_site_symmetry_multiplicity
_atom_site_calc_flag
_atom_site_refinement_flags
_atom_site_disorder_assembly
_atom_site_disorder_group
Ir1 Ir 0.909035(5) 0.929071(5) 0.739852(4) 0.01977(2) Uani 1 1 d . . .
N1 N 0.85810(13) 0.93411(12) 0.86111(9) 0.0234(3) Uani 1 1 d . . .
N2 N 0.81071(13) 0.86732(12) 0.90593(9) 0.0247(3) Uani 1 1 d . . .
N3 N 0.77738(11) 0.88979(11) 0.74750(8) 0.0186(3) Uani 1 1 d . . .
N4 N 0.73879(11) 0.83594(11) 0.81264(9) 0.0200(3) Uani 1 1 d . . .
N5 N 0.53192(17) 0.59757(15) 0.68993(13) 0.0431(5) Uani 1 1 d . . .
N6 N 0.56291(13) 0.54590(14) 0.75433(11) 0.0314(4) Uani 1 1 d . . .
N7 N 0.57496(14) 0.63175(15) 0.90319(11) 0.0369(4) Uani 1 1 d . . .
N8 N 0.63097(13) 0.55310(13) 0.85992(10) 0.0286(4) Uani 1 1 d . . .
C1 C 0.98183(15) 0.86389(16) 0.63329(11) 0.0257(4) Uani 1 1 d . . .
H1 H 0.9403(18) 0.8192(17) 0.6303(13) 0.031 Uiso 1 1 d . . .
C2 C 0.93614(16) 0.96720(17) 0.61711(11) 0.0277(4) Uani 1 1 d . . .
H2 H 0.8729(19) 0.9879(18) 0.6009(14) 0.033 Uiso 1 1 d . . .
C3 C 0.99779(19) 1.04093(19) 0.58782(13) 0.0377(5) Uani 1 1 d . . .
H3A H 0.9646 1.0936 0.5506 0.045 Uiso 1 1 calc R . .
H3B H 1.0691 1.0053 0.5599 0.045 Uiso 1 1 calc R . .
C4 C 1.0035(2) 1.0901(2) 0.65487(14) 0.0436(6) Uani 1 1 d . . .
H4A H 1.0673 1.1106 0.6398 0.052 Uiso 1 1 calc R . .
H4B H 0.9429 1.1514 0.6643 0.052 Uiso 1 1 calc R . .
C5 C 1.00429(19) 1.02056(19) 0.72926(13) 0.0365(5) Uani 1 1 d . . .
H5 H 0.981(2) 1.0624(19) 0.7753(15) 0.044 Uiso 1 1 d . . .
C6 C 1.06520(18) 0.9193(2) 0.73503(14) 0.0375(5) Uani 1 1 d . . .
H6 H 1.075(2) 0.890(2) 0.7848(16) 0.045 Uiso 1 1 d . . .
C7 C 1.14404(18) 0.8655(2) 0.66711(15) 0.0476(6) Uani 1 1 d . . .
H7A H 1.2029 0.8152 0.6863 0.057 Uiso 1 1 calc R . .
H7B H 1.1718 0.9149 0.6289 0.057 Uiso 1 1 calc R . .
C8 C 1.09668(17) 0.8126(2) 0.62647(14) 0.0408(5) Uani 1 1 d . . .
H8A H 1.1330 0.8113 0.5707 0.049 Uiso 1 1 calc R . .
H8B H 1.1078 0.7422 0.6498 0.049 Uiso 1 1 calc R . .
C9 C 0.86506(18) 0.98921(16) 0.91119(12) 0.0321(4) Uani 1 1 d . . .
H9 H 0.8936 1.0434 0.8967 0.039 Uiso 1 1 calc R . .
C10 C 0.8247(2) 0.95635(18) 0.98721(12) 0.0403(5) Uani 1 1 d . . .
H10 H 0.8213 0.9825 1.0334 0.048 Uiso 1 1 calc R . .
C11 C 0.79096(18) 0.87868(17) 0.98213(11) 0.0348(5) Uani 1 1 d . . .
H11 H 0.7595 0.8400 1.0244 0.042 Uiso 1 1 calc R . .
C12 C 0.70250(14) 0.92397(14) 0.70797(11) 0.0229(4) Uani 1 1 d . . .
H12 H 0.7076 0.9636 0.6592 0.027 Uiso 1 1 calc R . .
C13 C 0.61613(15) 0.89363(15) 0.74792(13) 0.0297(4) Uani 1 1 d . . .
H13 H 0.5529 0.9084 0.7324 0.036 Uiso 1 1 calc R . .
C14 C 0.64147(14) 0.83813(14) 0.81425(12) 0.0275(4) Uani 1 1 d . . .
H14 H 0.5985 0.8069 0.8541 0.033 Uiso 1 1 calc R . .
C15 C 0.80051(14) 0.78812(13) 0.87013(11) 0.0226(4) Uani 1 1 d . . .
H15 H 0.7603 0.7498 0.9116 0.027 Uiso 1 1 calc R . .
C16 C 0.4690(2) 0.5522(2) 0.67854(18) 0.0524(7) Uani 1 1 d . . .
H16 H 0.4343 0.5719 0.6371 0.063 Uiso 1 1 calc R . .
C17 C 0.4605(2) 0.4727(3) 0.73441(18) 0.0625(9) Uani 1 1 d . . .
H17 H 0.4198 0.4298 0.7387 0.075 Uiso 1 1 calc R . .
C18 C 0.5230(2) 0.4689(2) 0.78234(16) 0.0527(7) Uani 1 1 d . . .
H18 H 0.5356 0.4219 0.8261 0.063 Uiso 1 1 calc R . .
C19 C 0.5784(2) 0.5922(2) 0.97522(14) 0.0469(6) Uani 1 1 d . . .
H19 H 0.5453 0.6294 1.0194 0.056 Uiso 1 1 calc R . .
C20 C 0.6352(2) 0.4910(2) 0.97980(15) 0.0473(6) Uani 1 1 d . . .
H20 H 0.6482 0.4475 1.0252 0.057 Uiso 1 1 calc R . .
C21 C 0.66842(18) 0.46809(18) 0.90413(14) 0.0370(5) Uani 1 1 d . . .
H21 H 0.7099 0.4045 0.8862 0.044 Uiso 1 1 calc R . .
C22 C 0.64415(15) 0.56875(15) 0.77617(12) 0.0264(4) Uani 1 1 d . . .
H22 H 0.6358 0.6417 0.7603 0.032 Uiso 1 1 calc R . .
C23 C 0.90661(14) 0.71453(13) 0.83791(11) 0.0228(4) Uani 1 1 d . . .
C24 C 0.99429(16) 0.72163(15) 0.85248(13) 0.0302(4) Uani 1 1 d . . .
H24 H 0.9875 0.7709 0.8847 0.036 Uiso 1 1 calc R . .
C25 C 1.09469(17) 0.65795(16) 0.82106(15) 0.0370(5) Uani 1 1 d . . .
H25 H 1.1541 0.6646 0.8324 0.044 Uiso 1 1 calc R . .
C26 C 1.10618(16) 0.58721(16) 0.77473(14) 0.0328(4) Uani 1 1 d . . .
H26 H 1.1740 0.5473 0.7513 0.039 Uiso 1 1 calc R . .
C27 C 1.01758(15) 0.57233(14) 0.76101(12) 0.0262(4) Uani 1 1 d . . .
C28 C 1.02814(15) 0.49583(14) 0.71781(12) 0.0277(4) Uani 1 1 d . . .
H28 H 1.0960 0.4556 0.6947 0.033 Uiso 1 1 calc R . .
C29 C 0.94303(15) 0.47632(14) 0.70733(11) 0.0258(4) Uani 1 1 d . . .
C30 C 0.95509(17) 0.39966(16) 0.66047(13) 0.0330(5) Uani 1 1 d . . .
H30 H 1.0229 0.3611 0.6357 0.040 Uiso 1 1 calc R . .
C31 C 0.87107(18) 0.38144(16) 0.65106(13) 0.0343(5) Uani 1 1 d . . .
H31 H 0.8802 0.3317 0.6186 0.041 Uiso 1 1 calc R . .
C32 C 0.76879(16) 0.43643(15) 0.68961(12) 0.0301(4) Uani 1 1 d . . .
H32 H 0.7106 0.4217 0.6833 0.036 Uiso 1 1 calc R . .
C33 C 0.75312(15) 0.50969(14) 0.73528(11) 0.0253(4) Uani 1 1 d . . .
C34 C 0.84044(14) 0.53407(13) 0.74416(11) 0.0225(4) Uani 1 1 d . . .
C35 C 0.82939(14) 0.61248(13) 0.78668(11) 0.0222(3) Uani 1 1 d . . .
H35 H 0.7615 0.6517 0.8106 0.027 Uiso 1 1 calc R . .
C36 C 0.91494(14) 0.63457(13) 0.79482(10) 0.0215(3) Uani 1 1 d . . .
F1 F 0.72618(11) 0.12890(11) 0.55081(9) 0.0483(4) Uani 1 1 d . . .
F2 F 0.64222(11) 0.28505(12) 0.54151(10) 0.0578(4) Uani 1 1 d . . .
F3 F 0.76379(12) 0.23030(14) 0.60378(11) 0.0667(5) Uani 1 1 d . . .
F4 F 0.65713(18) 0.16996(17) 0.88267(13) 0.0937(7) Uani 1 1 d . . .
F5 F 0.61075(16) 0.03921(13) 0.90335(10) 0.0720(6) Uani 1 1 d . . .
F6 F 0.49822(16) 0.17806(17) 0.93475(10) 0.0899(8) Uani 1 1 d . . .
F7 F 0.25619(9) 0.46572(8) 0.88820(7) 0.0282(2) Uani 1 1 d . . .
F8 F 0.23509(17) 0.36361(13) 0.98872(9) 0.0651(5) Uani 1 1 d . . .
F9 F 0.10622(12) 0.49015(13) 0.96525(10) 0.0645(5) Uani 1 1 d . . .
F10 F -0.09149(12) 0.25086(15) 0.84085(10) 0.0639(5) Uani 1 1 d . . .
F11 F -0.03625(12) 0.15227(13) 0.93291(12) 0.0635(5) Uani 1 1 d . . .
F12 F -0.11981(11) 0.30496(14) 0.95053(11) 0.0717(6) Uani 1 1 d . . .
F13 F 0.56417(13) -0.16031(18) 0.56311(12) 0.0905(7) Uani 1 1 d . . .
F14 F 0.43705(15) -0.07909(11) 0.51279(8) 0.0583(5) Uani 1 1 d . . .
F15 F 0.44430(16) -0.22401(11) 0.57170(8) 0.0620(5) Uani 1 1 d . . .
F16 F 0.31856(16) -0.26351(11) 0.85096(9) 0.0659(5) Uani 1 1 d . . .
F17 F 0.19524(11) -0.13221(12) 0.89199(8) 0.0504(4) Uani 1 1 d . . .
F18 F 0.34427(13) -0.16326(12) 0.91339(8) 0.0544(4) Uani 1 1 d . . .
F19 F 0.18695(15) 0.27994(13) 0.40090(8) 0.0592(5) Uani 1 1 d . . .
F20 F 0.06234(11) 0.26830(14) 0.49937(10) 0.0622(5) Uani 1 1 d . . .
F21 F 0.19744(13) 0.14412(10) 0.47449(9) 0.0486(4) Uani 1 1 d . . .
C68 C 0.29732(17) 0.50054(16) 0.53503(16) 0.0343(6) Uani 0.70 1 d PD A 1
F22 F 0.2525(5) 0.5598(3) 0.4811(3) 0.0865(14) Uani 0.70 1 d PD A 1
F23 F 0.39726(19) 0.4905(2) 0.5138(2) 0.0664(8) Uani 0.70 1 d PD A 1
F24 F 0.2647(4) 0.5517(4) 0.5962(3) 0.0629(14) Uani 0.70 1 d PD A 1
C68A C 0.2789(5) 0.5083(2) 0.5373(4) 0.0343(6) Uani 0.30 1 d PD A 2
F22A F 0.2989(12) 0.5403(10) 0.5937(6) 0.088(5) Uani 0.30 1 d PD A 2
F23A F 0.1926(6) 0.5778(5) 0.5269(6) 0.079(3) Uani 0.30 1 d PD A 2
F24A F 0.3470(10) 0.5143(6) 0.4711(4) 0.090(3) Uani 0.30 1 d PD A 2
B1 B 0.31861(15) 0.17851(15) 0.71785(11) 0.0183(4) Uani 1 1 d . . .
C37 C 0.43336(13) 0.17798(13) 0.72310(10) 0.0209(3) Uani 1 1 d . . .
C38 C 0.50963(13) 0.19523(13) 0.65799(11) 0.0222(4) Uani 1 1 d . . .
H38 H 0.4946 0.2084 0.6080 0.027 Uiso 1 1 calc R . .
C39 C 0.60637(15) 0.19378(14) 0.66386(13) 0.0285(4) Uani 1 1 d . . .
C40 C 0.63184(16) 0.17569(15) 0.73549(15) 0.0348(5) Uani 1 1 d . . .
H40 H 0.6975 0.1764 0.7397 0.042 Uiso 1 1 calc R . .
C41 C 0.55819(17) 0.15653(16) 0.80099(13) 0.0342(5) Uani 1 1 d . . .
C42 C 0.46264(15) 0.15545(15) 0.79411(12) 0.0282(4) Uani 1 1 d . . .
H42 H 0.4152 0.1387 0.8396 0.034 Uiso 1 1 calc R . .
C43 C 0.68394(17) 0.21016(18) 0.59033(16) 0.0397(5) Uani 1 1 d . . .
C44 C 0.5808(2) 0.1361(2) 0.87968(16) 0.0507(7) Uani 1 1 d . . .
C45 C 0.22932(14) 0.23252(12) 0.79012(9) 0.0177(3) Uani 1 1 d . . .
C46 C 0.24131(14) 0.30388(13) 0.82869(10) 0.0200(3) Uani 1 1 d . . .
H46 H 0.3056 0.3183 0.8135 0.024 Uiso 1 1 calc R . .
C47 C 0.16353(14) 0.35472(13) 0.88821(10) 0.0204(3) Uani 1 1 d . . .
C48 C 0.06803(14) 0.33782(13) 0.91170(11) 0.0231(4) Uani 1 1 d . . .
H48 H 0.0152 0.3717 0.9526 0.028 Uiso 1 1 calc R . .
C49 C 0.05161(13) 0.26978(13) 0.87365(11) 0.0218(3) Uani 1 1 d . . .
C50 C 0.12989(13) 0.21841(13) 0.81465(10) 0.0204(3) Uani 1 1 d . . .
H50 H 0.1160 0.1723 0.7901 0.024 Uiso 1 1 calc R . .
C51 C 0.18910(16) 0.41922(15) 0.93173(11) 0.0282(4) Uani 1 1 d . . .
C52 C -0.04895(15) 0.24661(17) 0.89916(13) 0.0330(5) Uani 1 1 d . . .
C53 C 0.33110(13) 0.05943(13) 0.71839(10) 0.0188(3) Uani 1 1 d . . .
C54 C 0.38345(13) 0.00967(13) 0.65051(10) 0.0205(3) Uani 1 1 d . . .
H54 H 0.4043 0.0480 0.6034 0.025 Uiso 1 1 calc R . .
C55 C 0.40573(13) -0.09264(14) 0.64959(10) 0.0216(3) Uani 1 1 d . . .
C56 C 0.37928(14) -0.15276(14) 0.71721(11) 0.0235(4) Uani 1 1 d . . .
H56 H 0.3958 -0.2233 0.7169 0.028 Uiso 1 1 calc R . .
C57 C 0.32815(15) -0.10613(14) 0.78475(11) 0.0235(4) Uani 1 1 d . . .
C58 C 0.30422(14) -0.00255(14) 0.78507(10) 0.0233(4) Uani 1 1 d . . .
H58 H 0.2682 0.0270 0.8325 0.028 Uiso 1 1 calc R . .
C59 C 0.46294(18) -0.14002(17) 0.57521(13) 0.0360(5) Uani 1 1 d . . .
C60 C 0.29737(19) -0.16703(16) 0.85948(13) 0.0355(5) Uani 1 1 d . . .
C61 C 0.28668(12) 0.24593(13) 0.63892(10) 0.0176(3) Uani 1 1 d . . .
C62 C 0.24092(13) 0.21786(13) 0.59003(10) 0.0192(3) Uani 1 1 d . . .
H62 H 0.2281 0.1548 0.6019 0.023 Uiso 1 1 calc R . .
C63 C 0.21363(14) 0.27903(14) 0.52475(10) 0.0220(3) Uani 1 1 d . . .
C64 C 0.22930(15) 0.37244(15) 0.50554(11) 0.0260(4) Uani 1 1 d . . .
H64 H 0.2111 0.4141 0.4607 0.031 Uiso 1 1 calc R . .
C65 C 0.27250(15) 0.40296(14) 0.55405(11) 0.0243(4) Uani 1 1 d . . .
C66 C 0.30037(14) 0.34127(13) 0.61897(10) 0.0211(3) Uani 1 1 d . . .
H66 H 0.3297 0.3645 0.6510 0.025 Uiso 1 1 calc R . .
C67 C 0.16559(16) 0.24419(16) 0.47467(12) 0.0298(4) Uani 1 1 d . . .

loop_
_atom_site_aniso_label
_atom_site_aniso_U_11
_atom_site_aniso_U_22
_atom_site_aniso_U_33
_atom_site_aniso_U_23
_atom_site_aniso_U_13
_atom_site_aniso_U_12
Ir1 0.02269(4) 0.02427(4) 0.01664(3) -0.00093(2) -0.00575(2) -0.01220(3)
N1 0.0314(8) 0.0223(8) 0.0202(7) -0.0026(6) -0.0079(6) -0.0110(6)
N2 0.0324(8) 0.0227(8) 0.0179(7) -0.0007(6) -0.0039(6) -0.0094(6)
N3 0.0209(7) 0.0180(7) 0.0175(7) -0.0025(5) -0.0028(5) -0.0077(5)
N4 0.0192(7) 0.0180(7) 0.0220(7) -0.0009(6) -0.0021(5) -0.0076(5)
N5 0.0454(11) 0.0343(10) 0.0568(13) -0.0078(9) -0.0264(10) -0.0080(9)
N6 0.0265(8) 0.0327(9) 0.0389(10) -0.0093(8) -0.0078(7) -0.0109(7)
N7 0.0341(9) 0.0381(10) 0.0411(11) -0.0175(8) 0.0062(8) -0.0194(8)
N8 0.0267(8) 0.0293(9) 0.0317(9) -0.0097(7) -0.0015(7) -0.0117(7)
C1 0.0255(9) 0.0357(11) 0.0165(8) -0.0029(7) -0.0013(7) -0.0126(8)
C2 0.0275(9) 0.0425(12) 0.0169(8) 0.0006(8) -0.0050(7) -0.0173(8)
C3 0.0411(12) 0.0488(14) 0.0267(10) 0.0098(9) -0.0074(9) -0.0252(11)
C4 0.0554(15) 0.0471(14) 0.0398(13) 0.0082(11) -0.0107(11) -0.0368(12)
C5 0.0465(13) 0.0499(14) 0.0294(11) 0.0003(10) -0.0103(9) -0.0360(11)
C6 0.0333(11) 0.0608(16) 0.0320(11) 0.0085(10) -0.0173(9) -0.0303(11)
C7 0.0215(10) 0.0712(18) 0.0474(14) 0.0046(13) -0.0094(10) -0.0148(11)
C8 0.0256(10) 0.0521(14) 0.0354(12) -0.0037(10) 0.0011(9) -0.0071(10)
C9 0.0467(12) 0.0289(10) 0.0270(10) -0.0085(8) -0.0129(9) -0.0132(9)
C10 0.0620(15) 0.0393(12) 0.0207(10) -0.0092(9) -0.0096(10) -0.0139(11)
C11 0.0471(12) 0.0347(11) 0.0166(9) -0.0010(8) -0.0039(8) -0.0085(9)
C12 0.0241(8) 0.0215(9) 0.0258(9) -0.0040(7) -0.0097(7) -0.0065(7)
C13 0.0214(9) 0.0272(10) 0.0432(12) -0.0073(9) -0.0100(8) -0.0070(7)
C14 0.0198(8) 0.0229(9) 0.0395(11) -0.0056(8) -0.0009(7) -0.0095(7)
C15 0.0263(9) 0.0191(8) 0.0210(8) 0.0013(7) -0.0029(7) -0.0092(7)
C16 0.0445(14) 0.0610(17) 0.0634(18) -0.0198(14) -0.0239(13) -0.0150(13)
C17 0.0577(18) 0.093(2) 0.0612(18) -0.0187(17) -0.0061(14) -0.0546(18)
C18 0.0587(17) 0.0735(19) 0.0435(14) 0.0010(13) -0.0091(12) -0.0480(15)
C19 0.0538(15) 0.0621(17) 0.0344(12) -0.0171(12) 0.0061(11) -0.0366(13)
C20 0.0555(16) 0.0633(17) 0.0347(12) -0.0008(12) -0.0117(11) -0.0338(14)
C21 0.0374(12) 0.0385(12) 0.0381(12) -0.0016(10) -0.0117(9) -0.0141(9)
C22 0.0236(9) 0.0232(9) 0.0330(10) -0.0052(8) -0.0051(7) -0.0081(7)
C23 0.0258(9) 0.0187(8) 0.0230(8) 0.0042(7) -0.0079(7) -0.0071(7)
C24 0.0355(11) 0.0216(9) 0.0367(11) 0.0008(8) -0.0176(9) -0.0072(8)
C25 0.0292(10) 0.0282(11) 0.0584(15) 0.0012(10) -0.0250(10) -0.0057(8)
C26 0.0222(9) 0.0281(10) 0.0462(12) 0.0002(9) -0.0141(9) -0.0024(7)
C27 0.0228(9) 0.0220(9) 0.0306(10) 0.0025(7) -0.0080(7) -0.0040(7)
C28 0.0217(9) 0.0230(9) 0.0319(10) -0.0034(8) -0.0032(7) -0.0007(7)
C29 0.0235(9) 0.0218(9) 0.0272(9) -0.0034(7) -0.0030(7) -0.0027(7)
C30 0.0305(10) 0.0276(10) 0.0343(11) -0.0115(8) -0.0031(8) 0.0000(8)
C31 0.0385(11) 0.0273(10) 0.0360(11) -0.0137(9) -0.0072(9) -0.0043(8)
C32 0.0302(10) 0.0246(10) 0.0364(11) -0.0083(8) -0.0076(8) -0.0070(8)
C33 0.0252(9) 0.0219(9) 0.0268(9) -0.0038(7) -0.0045(7) -0.0053(7)
C34 0.0220(8) 0.0193(8) 0.0234(8) -0.0017(7) -0.0036(7) -0.0044(6)
C35 0.0194(8) 0.0197(8) 0.0249(9) -0.0024(7) -0.0024(6) -0.0048(6)
C36 0.0229(8) 0.0176(8) 0.0219(8) 0.0021(6) -0.0061(7) -0.0049(6)
F1 0.0360(7) 0.0476(8) 0.0491(8) -0.0036(7) 0.0063(6) -0.0110(6)
F2 0.0383(8) 0.0467(9) 0.0781(11) 0.0241(8) -0.0089(8) -0.0191(7)
F3 0.0363(8) 0.0863(13) 0.0921(13) -0.0030(10) -0.0121(8) -0.0422(9)
F4 0.1128(18) 0.1078(17) 0.1011(16) -0.0082(13) -0.0810(15) -0.0411(14)
F5 0.0939(14) 0.0590(11) 0.0562(10) -0.0068(8) -0.0451(10) 0.0076(10)
F6 0.0811(13) 0.1150(16) 0.0552(11) -0.0496(11) -0.0409(10) 0.0338(12)
F7 0.0352(6) 0.0269(6) 0.0270(6) -0.0034(5) -0.0051(5) -0.0167(5)
F8 0.1370(17) 0.0581(10) 0.0369(8) 0.0202(7) -0.0503(10) -0.0644(11)
F9 0.0488(9) 0.0659(10) 0.0829(12) -0.0612(9) 0.0306(8) -0.0320(8)
F10 0.0379(8) 0.1111(15) 0.0576(10) -0.0084(10) -0.0168(7) -0.0370(9)
F11 0.0431(9) 0.0560(10) 0.0973(14) 0.0133(9) -0.0158(9) -0.0334(8)
F12 0.0307(7) 0.0879(13) 0.0988(13) -0.0635(11) 0.0276(8) -0.0276(8)
F13 0.0364(9) 0.1377(19) 0.0828(13) -0.0721(13) 0.0188(8) -0.0032(10)
F14 0.1013(13) 0.0423(8) 0.0223(6) -0.0112(6) 0.0020(7) -0.0197(8)
F15 0.1158(15) 0.0332(8) 0.0367(8) -0.0182(6) -0.0036(8) -0.0265(9)
F16 0.1151(15) 0.0278(7) 0.0436(9) 0.0002(6) 0.0064(9) -0.0297(9)
F17 0.0459(8) 0.0605(9) 0.0356(7) 0.0072(7) 0.0054(6) -0.0228(7)
F18 0.0737(11) 0.0554(9) 0.0365(8) 0.0141(7) -0.0262(7) -0.0214(8)
F19 0.1079(14) 0.0726(11) 0.0254(7) 0.0084(7) -0.0288(8) -0.0592(11)
F20 0.0310(7) 0.0966(13) 0.0721(11) -0.0449(10) -0.0144(7) -0.0155(8)
F21 0.0724(10) 0.0371(7) 0.0509(8) -0.0113(6) -0.0314(8) -0.0180(7)
C68 0.0448(16) 0.0276(11) 0.0358(12) 0.0027(9) -0.0150(12) -0.0164(11)
F22 0.164(4) 0.046(2) 0.100(3) 0.044(2) -0.105(3) -0.062(3)
F23 0.0566(16) 0.0504(15) 0.093(2) -0.0059(16) 0.0054(15) -0.0362(13)
F24 0.099(3) 0.0386(18) 0.056(2) -0.0227(19) 0.0043(19) -0.0361(18)
C68A 0.0448(16) 0.0276(11) 0.0358(12) 0.0027(9) -0.0150(12) -0.0164(11)
F22A 0.188(14) 0.057(6) 0.086(8) 0.040(5) -0.111(9) -0.082(8)
F23A 0.090(6) 0.027(3) 0.122(8) 0.007(4) -0.051(5) -0.009(3)
F24A 0.153(9) 0.055(5) 0.053(4) -0.013(4) 0.043(5) -0.073(6)
B1 0.0184(8) 0.0192(9) 0.0165(8) -0.0055(7) -0.0016(7) -0.0051(7)
C37 0.0203(8) 0.0185(8) 0.0236(8) -0.0079(7) -0.0056(6) -0.0025(6)
C38 0.0192(8) 0.0181(8) 0.0302(9) -0.0061(7) -0.0058(7) -0.0048(6)
C39 0.0207(8) 0.0199(9) 0.0461(12) -0.0066(8) -0.0078(8) -0.0060(7)
C40 0.0252(9) 0.0256(10) 0.0602(14) -0.0152(10) -0.0202(10) -0.0024(8)
C41 0.0369(11) 0.0264(10) 0.0418(12) -0.0142(9) -0.0230(9) 0.0036(8)
C42 0.0290(9) 0.0257(9) 0.0268(9) -0.0091(8) -0.0089(7) 0.0006(7)
C43 0.0235(10) 0.0359(12) 0.0604(15) 0.0041(11) -0.0089(10) -0.0149(9)
C44 0.0506(15) 0.0498(15) 0.0515(15) -0.0231(12) -0.0308(12) 0.0089(12)
C45 0.0295(9) 0.0131(7) 0.0136(7) -0.0006(6) -0.0078(6) -0.0084(6)
C46 0.0207(8) 0.0189(8) 0.0202(8) -0.0036(6) -0.0013(6) -0.0079(6)
C47 0.0255(8) 0.0169(8) 0.0179(8) -0.0041(6) -0.0014(6) -0.0071(6)
C48 0.0250(9) 0.0178(8) 0.0223(8) -0.0067(7) 0.0005(7) -0.0038(7)
C49 0.0183(8) 0.0209(8) 0.0242(9) -0.0053(7) -0.0016(6) -0.0045(6)
C50 0.0207(8) 0.0186(8) 0.0216(8) -0.0058(6) -0.0040(6) -0.0045(6)
C51 0.0373(10) 0.0278(10) 0.0211(9) -0.0080(7) 0.0029(7) -0.0168(8)
C52 0.0222(9) 0.0366(11) 0.0398(12) -0.0143(9) -0.0003(8) -0.0088(8)
C53 0.0155(7) 0.0212(8) 0.0184(8) -0.0053(6) -0.0020(6) -0.0041(6)
C54 0.0194(8) 0.0218(8) 0.0183(8) -0.0041(6) -0.0003(6) -0.0058(6)
C55 0.0182(8) 0.0246(9) 0.0218(8) -0.0104(7) -0.0008(6) -0.0053(6)
C56 0.0230(8) 0.0199(8) 0.0286(9) -0.0066(7) -0.0056(7) -0.0059(7)
C57 0.0272(9) 0.0213(9) 0.0213(8) -0.0016(7) -0.0036(7) -0.0086(7)
C58 0.0258(9) 0.0226(9) 0.0186(8) -0.0053(7) -0.0010(7) -0.0057(7)
C59 0.0426(12) 0.0311(11) 0.0295(11) -0.0152(9) 0.0020(9) -0.0078(9)
C60 0.0469(13) 0.0282(11) 0.0295(10) 0.0003(8) -0.0053(9) -0.0134(9)
C61 0.0135(7) 0.0203(8) 0.0173(7) -0.0065(6) 0.0000(6) -0.0036(6)
C62 0.0177(7) 0.0210(8) 0.0186(8) -0.0050(6) -0.0007(6) -0.0069(6)
C63 0.0210(8) 0.0273(9) 0.0195(8) -0.0057(7) -0.0035(6) -0.0088(7)
C64 0.0307(10) 0.0269(9) 0.0206(8) 0.0001(7) -0.0071(7) -0.0093(8)
C65 0.0289(9) 0.0218(9) 0.0242(9) -0.0023(7) -0.0064(7) -0.0101(7)
C66 0.0222(8) 0.0214(8) 0.0222(8) -0.0056(7) -0.0064(6) -0.0069(6)
C67 0.0333(10) 0.0369(11) 0.0246(9) -0.0055(8) -0.0083(8) -0.0151(9)

loop_
_atom_type_symbol
_atom_type_description
_atom_type_scat_dispersion_real
_atom_type_scat_dispersion_imag
_atom_type_scat_source
C C 0.0033 0.0016 'International Tables Vol C Tables 4.2.6.8 and 6.1.1.4'
H H 0.0000 0.0000 'International Tables Vol C Tables 4.2.6.8 and 6.1.1.4'
B B 0.0013 0.0007 'International Tables Vol C Tables 4.2.6.8 and 6.1.1.4'
N N 0.0061 0.0033 'International Tables Vol C Tables 4.2.6.8 and 6.1.1.4'
F F 0.0171 0.0103 'International Tables Vol C Tables 4.2.6.8 and 6.1.1.4'
Ir Ir -1.4442 7.9887 'International Tables Vol C Tables 4.2.6.8 and 6.1.1.4'

loop_
_geom_angle_atom_site_label_1
_geom_angle_atom_site_label_2
_geom_angle_atom_site_label_3
_geom_angle
N3 Ir1 N1 85.87(6)
N3 Ir1 C1 90.77(7)
N1 Ir1 C1 157.45(7)
N3 Ir1 C5 159.51(8)
N1 Ir1 C5 92.72(8)
C1 Ir1 C5 97.97(9)
N3 Ir1 C2 94.47(7)
N1 Ir1 C2 163.98(7)
C1 Ir1 C2 38.51(8)
C5 Ir1 C2 81.36(8)
N3 Ir1 C6 161.91(8)
N1 Ir1 C6 95.06(8)
C1 Ir1 C6 81.44(9)
C5 Ir1 C6 38.58(10)
C2 Ir1 C6 89.56(8)
C9 N1 N2 105.30(16)
C9 N1 Ir1 134.09(15)
N2 N1 Ir1 120.53(11)
C11 N2 N1 111.12(17)
C11 N2 C15 128.58(18)
N1 N2 C15 119.74(14)
C12 N3 N4 105.27(15)
C12 N3 Ir1 132.75(13)
N4 N3 Ir1 120.23(11)
C14 N4 N3 110.96(15)
C14 N4 C15 128.89(16)
N3 N4 C15 120.12(14)
C16 N5 N6 104.1(2)
N5 N6 C18 112.7(2)
N5 N6 C22 117.45(19)
C18 N6 C22 129.0(2)
C19 N7 N8 103.5(2)
C21 N8 N7 112.22(19)
C21 N8 C22 128.67(18)
N7 N8 C22 119.11(17)
C2 C1 C8 124.8(2)
C2 C1 Ir1 71.37(11)
C8 C1 Ir1 111.66(14)
C2 C1 H1 115.9(13)
C8 C1 H1 115.6(13)
Ir1 C1 H1 105.6(13)
C1 C2 C3 123.47(19)
C1 C2 Ir1 70.12(11)
C3 C2 Ir1 113.76(14)
C1 C2 H2 117.3(15)
C3 C2 H2 113.2(15)
Ir1 C2 H2 110.4(14)
C2 C3 C4 111.34(18)
C2 C3 H3A 109.4
C4 C3 H3A 109.4
C2 C3 H3B 109.4
C4 C3 H3B 109.4
H3A C3 H3B 108.0
C5 C4 C3 112.4(2)
C5 C4 H4A 109.1
C3 C4 H4A 109.1
C5 C4 H4B 109.1
C3 C4 H4B 109.1
H4A C4 H4B 107.9
C6 C5 C4 125.4(2)
C6 C5 Ir1 71.26(13)
C4 C5 Ir1 110.64(15)
C6 C5 H5 120.9(15)
C4 C5 H5 109.0(15)
Ir1 C5 H5 111.6(15)
C5 C6 C7 124.3(2)
C5 C6 Ir1 70.16(13)
C7 C6 Ir1 113.54(15)
C5 C6 H6 116.6(16)
C7 C6 H6 115.5(16)
Ir1 C6 H6 104.6(16)
C6 C7 C8 112.27(18)
C6 C7 H7A 109.2
C8 C7 H7A 109.2
C6 C7 H7B 109.2
C8 C7 H7B 109.2
H7A C7 H7B 107.9
C1 C8 C7 112.36(19)
C1 C8 H8A 109.1
C7 C8 H8A 109.1
C1 C8 H8B 109.1
C7 C8 H8B 109.1
H8A C8 H8B 107.9
N1 C9 C10 110.6(2)
N1 C9 H9 124.7
C10 C9 H9 124.7
C11 C10 C9 105.94(19)
C11 C10 H10 127.0
C9 C10 H10 127.0
N2 C11 C10 107.06(19)
N2 C11 H11 126.5
C10 C11 H11 126.5
N3 C12 C13 110.80(18)
N3 C12 H12 124.6
C13 C12 H12 124.6
C14 C13 C12 105.56(17)
C14 C13 H13 127.2
C12 C13 H13 127.2
N4 C14 C13 107.39(17)
N4 C14 H14 126.3
C13 C14 H14 126.3
N4 C15 N2 107.81(14)
N4 C15 C23 114.38(15)
N2 C15 C23 111.33(16)
N4 C15 H15 107.7
N2 C15 H15 107.7
C23 C15 H15 107.7
N5 C16 C17 111.7(2)
N5 C16 H16 124.1
C17 C16 H16 124.1
C18 C17 C16 105.7(2)
C18 C17 H17 127.2
C16 C17 H17 127.2
N6 C18 C17 105.8(3)
N6 C18 H18 127.1
C17 C18 H18 127.1
N7 C19 C20 113.2(2)
N7 C19 H19 123.4
C20 C19 H19 123.4
C21 C20 C19 104.3(2)
C21 C20 H20 127.9
C19 C20 H20 127.9
N8 C21 C20 106.9(2)
N8 C21 H21 126.6
C20 C21 H21 126.6
N8 C22 N6 110.21(17)
N8 C22 C33 110.88(16)
N6 C22 C33 113.03(16)
N8 C22 H22 107.5
N6 C22 H22 107.5
C33 C22 H22 107.5
C24 C23 C36 119.46(17)
C24 C23 C15 120.02(17)
C36 C23 C15 120.46(16)
C23 C24 C25 122.03(19)
C23 C24 H24 119.0
C25 C24 H24 119.0
C26 C25 C24 120.0(2)
C26 C25 H25 120.0
C24 C25 H25 120.0
C25 C26 C27 120.62(19)
C25 C26 H26 119.7
C27 C26 H26 119.7
C28 C27 C26 121.12(18)
C28 C27 C36 119.09(18)
C26 C27 C36 119.74(18)
C29 C28 C27 122.18(17)
C29 C28 H28 118.9
C27 C28 H28 118.9
C28 C29 C30 121.54(17)
C28 C29 C34 119.33(17)
C30 C29 C34 119.13(18)
C31 C30 C29 120.73(18)
C31 C30 H30 119.6
C29 C30 H30 119.6
C30 C31 C32 120.43(19)
C30 C31 H31 119.8
C32 C31 H31 119.8
C33 C32 C31 121.1(2)
C33 C32 H32 119.4
C31 C32 H32 119.4
C32 C33 C34 120.05(17)
C32 C33 C22 121.24(18)
C34 C33 C22 118.69(16)
C35 C34 C29 118.62(17)
C35 C34 C33 122.93(16)
C29 C34 C33 118.45(16)
C36 C35 C34 122.02(16)
C36 C35 H35 119.0
C34 C35 H35 119.0
C35 C36 C27 118.62(17)
C35 C36 C23 123.57(16)
C27 C36 C23 117.77(17)
F22 C68 F24 106.1(4)
F22 C68 F23 108.4(3)
F24 C68 F23 103.3(3)
F22 C68 C65 112.4(2)
F24 C68 C65 111.5(3)
F23 C68 C65 114.4(2)
F23A C68A F24A 104.6(8)
F23A C68A F22A 102.2(8)
F24A C68A F22A 111.9(9)
F23A C68A C65 114.9(5)
F24A C68A C65 108.6(4)
F22A C68A C65 114.2(8)
C45 B1 C53 113.66(14)
C45 B1 C37 110.28(14)
C53 B1 C37 104.10(13)
C45 B1 C61 105.35(13)
C53 B1 C61 112.60(14)
C37 B1 C61 110.98(15)
C42 C37 C38 115.46(17)
C42 C37 B1 121.12(17)
C38 C37 B1 123.36(16)
C39 C38 C37 122.30(18)
C39 C38 H38 118.8
C37 C38 H38 118.8
C40 C39 C38 121.1(2)
C40 C39 C43 120.67(19)
C38 C39 C43 118.2(2)
C39 C40 C41 117.81(19)
C39 C40 H40 121.1
C41 C40 H40 121.1
C42 C41 C40 120.55(19)
C42 C41 C44 118.9(2)
C40 C41 C44 120.5(2)
C41 C42 C37 122.7(2)
C41 C42 H42 118.7
C37 C42 H42 118.7
F2 C43 F1 106.1(2)
F2 C43 F3 107.18(19)
F1 C43 F3 105.82(18)
F2 C43 C39 112.83(18)
F1 C43 C39 111.84(18)
F3 C43 C39 112.6(2)
F5 C44 F4 105.3(2)
F5 C44 F6 105.8(3)
F4 C44 F6 106.6(2)
F5 C44 C41 113.2(2)
F4 C44 C41 112.7(3)
F6 C44 C41 112.65(19)
C46 C45 C50 114.43(15)
C46 C45 B1 122.50(16)
C50 C45 B1 122.84(15)
C47 C46 C45 123.30(17)
C47 C46 H46 118.3
C45 C46 H46 118.3
C48 C47 C46 120.76(16)
C48 C47 C51 120.25(16)
C46 C47 C51 118.67(17)
C47 C48 C49 117.95(16)
C47 C48 H48 121.0
C49 C48 H48 121.0
C48 C49 C50 121.11(17)
C48 C49 C52 119.62(16)
C50 C49 C52 119.17(17)
C49 C50 C45 122.41(16)
C49 C50 H50 118.8
C45 C50 H50 118.8
F9 C51 F7 106.50(16)
F9 C51 F8 106.92(18)
F7 C51 F8 104.87(18)
F9 C51 C47 113.31(18)
F7 C51 C47 113.88(15)
F8 C51 C47 110.78(17)
F12 C52 F10 107.30(19)
F12 C52 F11 105.7(2)
F10 C52 F11 104.23(19)
F12 C52 C49 113.91(18)
F10 C52 C49 113.46(18)
F11 C52 C49 111.47(17)
C58 C53 C54 114.98(16)
C58 C53 B1 124.41(15)
C54 C53 B1 120.14(15)
C55 C54 C53 122.67(17)
C55 C54 H54 118.7
C53 C54 H54 118.7
C54 C55 C56 121.06(16)
C54 C55 C59 119.37(18)
C56 C55 C59 119.53(17)
C57 C56 C55 117.58(16)
C57 C56 H56 121.2
C55 C56 H56 121.2
C56 C57 C58 121.13(17)
C56 C57 C60 120.00(17)
C58 C57 C60 118.87(16)
C57 C58 C53 122.57(16)
C57 C58 H58 118.7
C53 C58 H58 118.7
F13 C59 F15 107.7(2)
F13 C59 F14 105.3(2)
F15 C59 F14 105.63(19)
F13 C59 C55 112.18(19)
F15 C59 C55 113.45(19)
F14 C59 C55 112.04(17)
F16 C60 F18 106.99(19)
F16 C60 F17 107.0(2)
F18 C60 F17 104.85(18)
F16 C60 C57 113.33(18)
F18 C60 C57 112.21(19)
F17 C60 C57 111.89(18)
C62 C61 C66 115.52(16)
C62 C61 B1 124.85(16)
C66 C61 B1 119.55(15)
C63 C62 C61 122.30(17)
C63 C62 H62 118.8
C61 C62 H62 118.8
C64 C63 C62 121.13(17)
C64 C63 C67 119.29(17)
C62 C63 C67 119.58(17)
C63 C64 C65 117.68(17)
C63 C64 H64 121.2
C65 C64 H64 121.2
C64 C65 C66 121.01(18)
C64 C65 C68A 117.0(3)
C66 C65 C68A 121.7(3)
C64 C65 C68 120.99(18)
C66 C65 C68 117.87(18)
C65 C66 C61 122.33(17)
C65 C66 H66 118.8
C61 C66 H66 118.8
F19 C67 F20 107.73(19)
F19 C67 F21 105.71(17)
F20 C67 F21 104.25(19)
F19 C67 C63 113.19(18)
F20 C67 C63 112.48(16)
F21 C67 C63 112.85(17)

loop_
_geom_bond_atom_site_label_1
_geom_bond_atom_site_label_2
_geom_bond_distance
Ir1 N3 2.0721(15)
Ir1 N1 2.1002(15)
Ir1 C1 2.1139(18)
Ir1 C5 2.116(2)
Ir1 C2 2.1301(19)
Ir1 C6 2.131(2)
N1 C9 1.336(2)
N1 N2 1.361(2)
N2 C11 1.346(2)
N2 C15 1.457(2)
N3 C12 1.338(2)
N3 N4 1.362(2)
N4 C14 1.350(2)
N4 C15 1.456(2)
N5 C16 1.333(3)
N5 N6 1.349(3)
N6 C18 1.353(3)
N6 C22 1.453(3)
N7 C19 1.320(3)
N7 N8 1.358(2)
N8 C21 1.349(3)
N8 C22 1.448(3)
C1 C2 1.400(3)
C1 C8 1.508(3)
C1 H1 1.01(2)
C2 C3 1.515(3)
C2 H2 0.95(2)
C3 C4 1.529(3)
C3 H3A 0.9900
C3 H3B 0.9900
C4 C5 1.512(3)
C4 H4A 0.9900
C4 H4B 0.9900
C5 C6 1.403(4)
C5 H5 1.02(3)
C6 C7 1.519(4)
C6 H6 0.94(3)
C7 C8 1.533(4)
C7 H7A 0.9900
C7 H7B 0.9900
C8 H8A 0.9900
C8 H8B 0.9900
C9 C10 1.387(3)
C9 H9 0.9500
C10 C11 1.368(3)
C10 H10 0.9500
C11 H11 0.9500
C12 C13 1.392(3)
C12 H12 0.9500
C13 C14 1.368(3)
C13 H13 0.9500
C14 H14 0.9500
C15 C23 1.526(2)
C15 H15 1.0000
C16 C17 1.383(4)
C16 H16 0.9500
C17 C18 1.373(4)
C17 H17 0.9500
C18 H18 0.9500
C19 C20 1.387(4)
C19 H19 0.9500
C20 C21 1.368(3)
C20 H20 0.9500
C21 H21 0.9500
C22 C33 1.520(3)
C22 H22 1.0000
C23 C24 1.368(3)
C23 C36 1.442(3)
C24 C25 1.414(3)
C24 H24 0.9500
C25 C26 1.358(3)
C25 H25 0.9500
C26 C27 1.423(3)
C26 H26 0.9500
C27 C28 1.391(3)
C27 C36 1.438(2)
C28 C29 1.384(3)
C28 H28 0.9500
C29 C30 1.431(3)
C29 C34 1.432(2)
C30 C31 1.351(3)
C30 H30 0.9500
C31 C32 1.426(3)
C31 H31 0.9500
C32 C33 1.362(3)
C32 H32 0.9500
C33 C34 1.439(3)
C34 C35 1.404(3)
C35 C36 1.392(3)
C35 H35 0.9500
F1 C43 1.335(3)
F2 C43 1.330(3)
F3 C43 1.340(3)
F4 C44 1.335(3)
F5 C44 1.321(3)
F6 C44 1.335(3)
F7 C51 1.329(2)
F8 C51 1.348(3)
F9 C51 1.328(2)
F10 C52 1.326(3)
F11 C52 1.342(3)
F12 C52 1.316(2)
F13 C59 1.314(3)
F14 C59 1.342(3)
F15 C59 1.322(3)
F16 C60 1.328(3)
F17 C60 1.342(3)
F18 C60 1.331(3)
F19 C67 1.320(2)
F20 C67 1.334(3)
F21 C67 1.338(3)
C68 F22 1.3131(16)
C68 F24 1.3133(16)
C68 F23 1.3135(16)
C68 C65 1.502(3)
C68A F23A 1.3129(16)
C68A F24A 1.3131(16)
C68A F22A 1.3131(17)
C68A C65 1.502(3)
B1 C45 1.626(2)
B1 C53 1.639(3)
B1 C37 1.639(3)
B1 C61 1.642(3)
C37 C42 1.397(3)
C37 C38 1.399(3)
C38 C39 1.386(3)
C38 H38 0.9500
C39 C40 1.386(3)
C39 C43 1.500(3)
C40 C41 1.389(3)
C40 H40 0.9500
C41 C42 1.388(3)
C41 C44 1.489(3)
C42 H42 0.9500
C45 C46 1.404(2)
C45 C50 1.416(3)
C46 C47 1.396(2)
C46 H46 0.9500
C47 C48 1.381(3)
C47 C51 1.489(3)
C48 C49 1.390(3)
C48 H48 0.9500
C49 C50 1.396(2)
C49 C52 1.490(3)
C50 H50 0.9500
C53 C58 1.396(3)
C53 C54 1.408(2)
C54 C55 1.381(3)
C54 H54 0.9500
C55 C56 1.391(3)
C55 C59 1.497(2)
C56 C57 1.380(2)
C56 H56 0.9500
C57 C58 1.394(3)
C57 C60 1.500(3)
C58 H58 0.9500
C61 C62 1.399(2)
C61 C66 1.402(3)
C62 C63 1.390(3)
C62 H62 0.9500
C63 C64 1.387(3)
C63 C67 1.495(3)
C64 C65 1.387(3)
C64 H64 0.9500
C65 C66 1.390(3)
C66 H66 0.9500

loop_
_geom_torsion_atom_site_label_1
_geom_torsion_atom_site_label_2
_geom_torsion_atom_site_label_3
_geom_torsion_atom_site_label_4
_geom_torsion
N3 Ir1 N1 C9 -147.7(2)
C1 Ir1 N1 C9 130.3(2)
C5 Ir1 N1 C9 11.9(2)
C2 Ir1 N1 C9 -55.8(4)
C6 Ir1 N1 C9 50.5(2)
N3 Ir1 N1 N2 36.21(14)
C1 Ir1 N1 N2 -45.8(3)
C5 Ir1 N1 N2 -164.27(15)
C2 Ir1 N1 N2 128.0(2)
C6 Ir1 N1 N2 -125.66(15)
C9 N1 N2 C11 -1.5(2)
Ir1 N1 N2 C11 175.59(14)
C9 N1 N2 C15 -173.61(17)
Ir1 N1 N2 C15 3.5(2)
N1 Ir1 N3 C12 131.04(16)
C1 Ir1 N3 C12 -71.28(17)
C5 Ir1 N3 C12 44.3(3)
C2 Ir1 N3 C12 -32.90(17)
C6 Ir1 N3 C12 -135.3(2)
N1 Ir1 N3 N4 -31.46(12)
C1 Ir1 N3 N4 126.22(13)
C5 Ir1 N3 N4 -118.2(2)
C2 Ir1 N3 N4 164.60(13)
C6 Ir1 N3 N4 62.2(3)
C12 N3 N4 C14 -1.09(19)
Ir1 N3 N4 C14 165.68(12)
C12 N3 N4 C15 -179.38(15)
Ir1 N3 N4 C15 -12.60(19)
C16 N5 N6 C18 1.2(3)
C16 N5 N6 C22 171.8(2)
C19 N7 N8 C21 -0.6(2)
C19 N7 N8 C22 179.99(18)
N3 Ir1 C1 C2 96.22(12)
N1 Ir1 C1 C2 177.29(15)
C5 Ir1 C1 C2 -65.19(13)
C6 Ir1 C1 C2 -100.18(13)
N3 Ir1 C1 C8 -142.79(16)
N1 Ir1 C1 C8 -61.7(3)
C5 Ir1 C1 C8 55.80(17)
C2 Ir1 C1 C8 121.0(2)
C6 Ir1 C1 C8 20.81(17)
C8 C1 C2 C3 2.1(3)
Ir1 C1 C2 C3 105.94(19)
C8 C1 C2 Ir1 -103.9(2)
N3 Ir1 C2 C1 -85.60(12)
N1 Ir1 C2 C1 -176.2(2)
C5 Ir1 C2 C1 114.60(14)
C6 Ir1 C2 C1 76.74(13)
N3 Ir1 C2 C3 155.61(16)
N1 Ir1 C2 C3 65.0(3)
C1 Ir1 C2 C3 -118.8(2)
C5 Ir1 C2 C3 -4.19(17)
C6 Ir1 C2 C3 -42.05(17)
C1 C2 C3 C4 -94.9(3)
Ir1 C2 C3 C4 -13.8(3)
C2 C3 C4 C5 32.2(3)
C3 C4 C5 C6 45.6(3)
C3 C4 C5 Ir1 -35.6(3)
N3 Ir1 C5 C6 -179.81(17)
N1 Ir1 C5 C6 94.71(13)
C1 Ir1 C5 C6 -65.38(14)
C2 Ir1 C5 C6 -100.25(14)
N3 Ir1 C5 C4 -58.1(3)
N1 Ir1 C5 C4 -143.56(18)
C1 Ir1 C5 C4 56.35(19)
C2 Ir1 C5 C4 21.48(18)
C6 Ir1 C5 C4 121.7(2)
C4 C5 C6 C7 3.1(4)
Ir1 C5 C6 C7 105.5(2)
C4 C5 C6 Ir1 -102.4(2)
N3 Ir1 C6 C5 179.78(19)
N1 Ir1 C6 C5 -88.01(13)
C1 Ir1 C6 C5 114.43(14)
C2 Ir1 C6 C5 76.63(14)
N3 Ir1 C6 C7 60.1(3)
N1 Ir1 C6 C7 152.29(18)
C1 Ir1 C6 C7 -5.27(18)
C5 Ir1 C6 C7 -119.7(2)
C2 Ir1 C6 C7 -43.07(19)
C5 C6 C7 C8 -92.3(3)
Ir1 C6 C7 C8 -11.0(3)
C2 C1 C8 C7 49.0(3)
Ir1 C1 C8 C7 -32.8(2)
C6 C7 C8 C1 28.5(3)
N2 N1 C9 C10 1.4(2)
Ir1 N1 C9 C10 -175.17(16)
N1 C9 C10 C11 -0.7(3)
N1 N2 C11 C10 1.1(2)
C15 N2 C11 C10 172.29(19)
C9 C10 C11 N2 -0.2(3)
N4 N3 C12 C13 0.9(2)
Ir1 N3 C12 C13 -163.48(13)
N3 C12 C13 C14 -0.4(2)
N3 N4 C14 C13 0.9(2)
C15 N4 C14 C13 178.97(17)
C12 C13 C14 N4 -0.3(2)
C14 N4 C15 N2 -111.0(2)
N3 N4 C15 N2 66.94(19)
C14 N4 C15 C23 124.60(19)
N3 N4 C15 C23 -57.5(2)
C11 N2 C15 N4 128.6(2)
N1 N2 C15 N4 -60.8(2)
C11 N2 C15 C23 -105.1(2)
N1 N2 C15 C23 65.4(2)
N6 N5 C16 C17 -0.3(3)
N5 C16 C17 C18 -0.7(4)
N5 N6 C18 C17 -1.6(3)
C22 N6 C18 C17 -170.9(2)
C16 C17 C18 N6 1.3(3)
N8 N7 C19 C20 0.4(3)
N7 C19 C20 C21 -0.1(3)
N7 N8 C21 C20 0.5(3)
C22 N8 C21 C20 179.9(2)
C19 C20 C21 N8 -0.2(3)
C21 N8 C22 N6 88.2(2)
N7 N8 C22 N6 -92.5(2)
C21 N8 C22 C33 -37.7(3)
N7 N8 C22 C33 141.61(18)
N5 N6 C22 N8 149.34(17)
C18 N6 C22 N8 -41.8(3)
N5 N6 C22 C33 -86.0(2)
C18 N6 C22 C33 82.9(3)
N4 C15 C23 C24 129.81(19)
N2 C15 C23 C24 7.3(2)
N4 C15 C23 C36 -52.8(2)
N2 C15 C23 C36 -175.32(16)
C36 C23 C24 C25 5.4(3)
C15 C23 C24 C25 -177.21(19)
C23 C24 C25 C26 0.1(3)
C24 C25 C26 C27 -3.7(3)
C25 C26 C27 C28 -175.8(2)
C25 C26 C27 C36 1.7(3)
C26 C27 C28 C29 176.3(2)
C36 C27 C28 C29 -1.2(3)
C27 C28 C29 C30 177.8(2)
C27 C28 C29 C34 -2.2(3)
C28 C29 C30 C31 179.8(2)
C34 C29 C30 C31 -0.2(3)
C29 C30 C31 C32 -1.9(3)
C30 C31 C32 C33 1.4(3)
C31 C32 C33 C34 1.2(3)
C31 C32 C33 C22 179.7(2)
N8 C22 C33 C32 118.1(2)
N6 C22 C33 C32 -6.2(3)
N8 C22 C33 C34 -63.3(2)
N6 C22 C33 C34 172.40(18)
C28 C29 C34 C35 3.2(3)
C30 C29 C34 C35 -176.76(18)
C28 C29 C34 C33 -177.35(18)
C30 C29 C34 C33 2.6(3)
C32 C33 C34 C35 176.25(19)
C22 C33 C34 C35 -2.4(3)
C32 C33 C34 C29 -3.1(3)
C22 C33 C34 C29 178.26(17)
C29 C34 C35 C36 -0.9(3)
C33 C34 C35 C36 179.74(18)
C34 C35 C36 C27 -2.5(3)
C34 C35 C36 C23 179.92(17)
C28 C27 C36 C35 3.5(3)
C26 C27 C36 C35 -174.04(19)
C28 C27 C36 C23 -178.75(18)
C26 C27 C36 C23 3.7(3)
C24 C23 C36 C35 170.49(18)
C15 C23 C36 C35 -6.9(3)
C24 C23 C36 C27 -7.2(3)
C15 C23 C36 C27 175.46(16)
C45 B1 C37 C42 42.3(2)
C53 B1 C37 C42 -79.93(19)
C61 B1 C37 C42 158.69(16)
C45 B1 C37 C38 -140.52(16)
C53 B1 C37 C38 97.21(19)
C61 B1 C37 C38 -24.2(2)
C42 C37 C38 C39 -2.3(3)
B1 C37 C38 C39 -179.60(16)
C37 C38 C39 C40 -0.5(3)
C37 C38 C39 C43 178.22(18)
C38 C39 C40 C41 1.6(3)
C43 C39 C40 C41 -177.08(19)
C39 C40 C41 C42 0.2(3)
C39 C40 C41 C44 179.73(19)
C40 C41 C42 C37 -3.2(3)
C44 C41 C42 C37 177.24(19)
C38 C37 C42 C41 4.2(3)
B1 C37 C42 C41 -178.49(17)
C40 C39 C43 F2 -137.3(2)
C38 C39 C43 F2 44.0(3)
C40 C39 C43 F1 103.2(2)
C38 C39 C43 F1 -75.5(2)
C40 C39 C43 F3 -15.8(3)
C38 C39 C43 F3 165.49(18)
C42 C41 C44 F5 80.8(3)
C40 C41 C44 F5 -98.8(3)
C42 C41 C44 F4 -159.8(2)
C40 C41 C44 F4 20.6(3)
C42 C41 C44 F6 -39.2(3)
C40 C41 C44 F6 141.3(2)
C53 B1 C45 C46 141.72(16)
C37 B1 C45 C46 25.3(2)
C61 B1 C45 C46 -94.55(19)
C53 B1 C45 C50 -44.2(2)
C37 B1 C45 C50 -160.61(16)
C61 B1 C45 C50 79.6(2)
C50 C45 C46 C47 2.1(3)
B1 C45 C46 C47 176.67(17)
C45 C46 C47 C48 -1.0(3)
C45 C46 C47 C51 172.47(17)
C46 C47 C48 C49 -0.8(3)
C51 C47 C48 C49 -174.18(18)
C47 C48 C49 C50 1.4(3)
C47 C48 C49 C52 177.78(18)
C48 C49 C50 C45 -0.2(3)
C52 C49 C50 C45 -176.64(18)
C46 C45 C50 C49 -1.5(3)
B1 C45 C50 C49 -176.02(17)
C48 C47 C51 F9 -29.6(3)
C46 C47 C51 F9 156.87(18)
C48 C47 C51 F7 -151.52(18)
C46 C47 C51 F7 34.9(3)
C48 C47 C51 F8 90.6(2)
C46 C47 C51 F8 -83.0(2)
C48 C49 C52 F12 8.7(3)
C50 C49 C52 F12 -174.9(2)
C48 C49 C52 F10 131.8(2)
C50 C49 C52 F10 -51.7(3)
C48 C49 C52 F11 -110.9(2)
C50 C49 C52 F11 65.6(3)
C45 B1 C53 C58 -25.3(2)
C37 B1 C53 C58 94.70(19)
C61 B1 C53 C58 -145.00(17)
C45 B1 C53 C54 162.90(16)
C37 B1 C53 C54 -77.08(19)
C61 B1 C53 C54 43.2(2)
C58 C53 C54 C55 0.6(3)
B1 C53 C54 C55 173.15(17)
C53 C54 C55 C56 -1.6(3)
C53 C54 C55 C59 -179.19(18)
C54 C55 C56 C57 1.3(3)
C59 C55 C56 C57 178.91(18)
C55 C56 C57 C58 -0.2(3)
C55 C56 C57 C60 179.84(18)
C56 C57 C58 C53 -0.8(3)
C60 C57 C58 C53 179.22(18)
C54 C53 C58 C57 0.5(3)
B1 C53 C58 C57 -171.63(17)
C54 C55 C59 F13 83.3(3)
C56 C55 C59 F13 -94.4(3)
C54 C55 C59 F15 -154.4(2)
C56 C55 C59 F15 27.9(3)
C54 C55 C59 F14 -34.9(3)
C56 C55 C59 F14 147.45(19)
C56 C57 C60 F16 -3.9(3)
C58 C57 C60 F16 176.1(2)
C56 C57 C60 F18 117.4(2)
C58 C57 C60 F18 -62.5(3)
C56 C57 C60 F17 -125.0(2)
C58 C57 C60 F17 55.0(3)
C45 B1 C61 C62 -103.84(17)
C53 B1 C61 C62 20.6(2)
C37 B1 C61 C62 136.81(16)
C45 B1 C61 C66 72.89(19)
C53 B1 C61 C66 -162.71(14)
C37 B1 C61 C66 -46.46(19)
C66 C61 C62 C63 1.8(2)
B1 C61 C62 C63 178.66(15)
C61 C62 C63 C64 -1.0(3)
C61 C62 C63 C67 179.61(16)
C62 C63 C64 C65 -0.4(3)
C67 C63 C64 C65 178.98(17)
C63 C64 C65 C66 0.9(3)
C63 C64 C65 C68A -173.9(3)
C63 C64 C65 C68 176.67(18)
F23A C68A C65 C64 48.4(7)
F24A C68A C65 C64 -68.3(8)
F22A C68A C65 C64 166.0(8)
F23A C68A C65 C66 -126.4(6)
F24A C68A C65 C66 116.9(8)
F22A C68A C65 C66 -8.7(9)
F22 C68 C65 C64 14.8(4)
F24 C68 C65 C64 133.8(3)
F23 C68 C65 C64 -109.4(3)
F22 C68 C65 C66 -169.3(3)
F24 C68 C65 C66 -50.3(3)
F23 C68 C65 C66 66.5(3)
C64 C65 C66 C61 0.0(3)
C68A C65 C66 C61 174.6(3)
C68 C65 C66 C61 -175.88(17)
C62 C61 C66 C65 -1.3(2)
B1 C61 C66 C65 -178.37(16)
C64 C63 C67 F19 30.3(3)
C62 C63 C67 F19 -150.22(19)
C64 C63 C67 F20 -92.0(2)
C62 C63 C67 F20 87.4(2)
C64 C63 C67 F21 150.35(18)
C62 C63 C67 F21 -30.2(2)
